data_4038307
loop_
_publ_author_name
'Del Corte, Xabier'
'L\'opez-Franc\'es, Adri\'an'
'Maestro, Aitor'
'Martinez de Marigorta, Edorta'
'Palacios, Francisco'
'Vicario, Javier'

_publ_section_title
;
 Br\"onsted Acid Catalyzed Multicomponent Synthesis of Phosphorus and
 Fluorine-Derived \g-Lactam Derivatives.
;
_journal_name_full 'The Journal of organic chemistry'
_journal_paper_doi 10.1021/acs.joc.0c00280
_journal_year 2020
_chemical_absolute_configuration ad
_chemical_formula_moiety 'C23 H29 N2 O4 P'
_chemical_formula_sum 'C23 H29 N2 O4 P'
_chemical_formula_weight 428.45
_space_group_IT_number 4
_space_group_name_Hall 'P 2yb'
_space_group_name_H-M_alt 'P 1 21 1'
_symmetry_cell_setting monoclinic
_symmetry_Int_Tables_number 4
_symmetry_space_group_name_Hall 'P 2yb'
_symmetry_space_group_name_H-M 'P 1 21 1'
_atom_sites_solution_hydrogens geom
_atom_sites_solution_primary direct
_audit_creation_date 2019-12-05T09:00:51-00:00
_audit_creation_method 'WinGX routine CIF_UPDATE'
_cell_angle_alpha 90
_cell_angle_beta 99.544(8)
_cell_angle_gamma 90
_cell_formula_units_Z 2
_cell_length_a 9.7426(9)
_cell_length_b 6.4084(5)
_cell_length_c 18.2313(14)
_cell_measurement_reflns_used 2455
_cell_measurement_temperature 150.01(10)
_cell_measurement_theta_max 72.05
_cell_measurement_theta_min 4.567
_cell_volume 1122.51(16)
_computing_cell_refinement 'CrysAlisPro 1.171.39.46 (Rigaku OD, 2018)'
_computing_data_collection 'CrysAlisPro 1.171.39.46 (Rigaku OD, 2018)'
_computing_data_reduction 'CrysAlisPro 1.171.39.46 (Rigaku OD, 2018)'
_computing_molecular_graphics 'Olex2 (Dolomanov et al., 2009)'
_computing_publication_material 'Olex2 (Dolomanov et al., 2009)'
_computing_structure_refinement 'ShelXL (Sheldrick, 2015)'
_computing_structure_solution 'ShelXS (Sheldrick, 2008)'
_diffrn_ambient_temperature 150.01(10)
_diffrn_detector 'CCD plate'
_diffrn_detector_area_resol_mean 5.2012
_diffrn_detector_type Atlas
_diffrn_measured_fraction_theta_full 1
_diffrn_measured_fraction_theta_max 1
_diffrn_measurement_details
;
List of Runs (angles in degrees, time in seconds):

  # Type    Start    End  Width  t~exp~   \w     \q     \k     \f   Frames
--------------------------------------------------------------------------
  1  \w   -119.00 -18.00   1.00    8.00    --  -42.38 -77.00   0.00  101
  2  \w    -32.00  36.00   1.00    8.00    --   42.38 -38.00  60.00   68
  3  \w     39.00  84.00   1.00    8.00    --   42.38  38.00 -90.00   45
  4  \w     13.00  92.00   1.00    8.00    --   42.38-125.00-150.00   79
  5  \w     23.00  91.00   1.00    8.00    --   42.38-125.00   0.00   68
  6  \w     37.00  64.00   1.00   32.00    --  107.93 -30.00 -60.00   27
  7  \w     35.00  69.00   1.00   32.00    --  107.93 -30.00-180.00   34
  8  \w    114.00 141.00   1.00   32.00    --  107.93  15.00 -90.00   27
  9  \w     38.00  65.00   1.00   32.00    --  107.93 -45.00 120.00   27
 10  \w     32.00  57.00   1.00   32.00    --  107.93 -30.00  60.00   25
 11  \w     32.00  67.00   1.00   32.00    --  107.93 -30.00   0.00   35
 12  \w     32.00  66.00   1.00   32.00    --  107.93 -30.00 -30.00   34
 13  \w     37.00  64.00   1.00   32.00    --  107.93 -30.00  30.00   27
 14  \w     80.00 157.00   1.00   32.00    --  107.93  30.00 -60.00   77
 15  \w     28.00 100.00   1.00   32.00    --  107.93 -94.00 -30.00   72
 16  \w     89.00 114.00   1.00   32.00    --  107.93  30.00 -90.00   25
 17  \w     82.00 145.00   1.00   32.00    --  107.93  61.00 150.00   63
 18  \w     79.00 158.00   1.00   32.00    --  107.93  61.00  90.00   79
 19  \w     36.00 134.00   1.00   32.00    --  107.93 -69.00  10.00   98
 20  \w     84.00 111.00   1.00   32.00    --  107.93  45.00-120.00   27
 21  \w     55.00  92.00   1.00   32.00    --  107.93  15.00 -90.00   37
 22  \w     58.00 117.00   1.00   32.00    --  107.93-125.00 -90.00   59
 23  \w     64.00  89.00   1.00   32.00    --  107.93 -15.00  90.00   25
 24  \w     28.00  55.00   1.00    8.00    --   42.38  38.00 -90.00   27
 25  \w     73.00 100.00   1.00    8.00    --   42.38  38.00 -90.00   27
 26  \w     50.00  98.00   1.00   32.00    --  107.93-125.00 -30.00   48
 27  \w     88.00 115.00   1.00   32.00    --  107.93-125.00 120.00   27
 28  \w     33.00  67.00   1.00   32.00    --  107.93 -30.00 -90.00   34
 29  \w     32.00  57.00   1.00   32.00    --  107.93 -30.00  90.00   25
 30  \w     75.00 137.00   1.00   32.00    --  107.93 -77.00  90.00   62
 31  \w   -119.00 -55.00   1.00    8.00    --  -42.38 -77.00 150.00   64
 32  \w   -119.00 -10.00   1.00    8.00    --  -42.38 -77.00-150.00  109
 33  \w   -116.00 -14.00   1.00    8.00    --  -42.38 -57.00-120.00  102
 34  \w   -117.00 -18.00   1.00    8.00    --  -42.38 -38.00  30.00   99
 35  \w      2.00  98.00   1.00    8.00    --   42.38-125.00 -60.00   96
 36  \w     10.00 119.00   1.00    8.00    --   42.38  77.00 120.00  109
;
_diffrn_measurement_device 'four-circle\k-geometry diffractometer'
_diffrn_measurement_device_type 'Agilent SuperNova'
_diffrn_measurement_method '\w scans'
_diffrn_orient_matrix_type 'CrysAlisPro convention (1999,Acta A55,543-557)'
_diffrn_orient_matrix_UB_11 -0.1031227
_diffrn_orient_matrix_UB_12 -0.0412742
_diffrn_orient_matrix_UB_13 -0.0722148
_diffrn_orient_matrix_UB_21 -0.0636125
_diffrn_orient_matrix_UB_22 -0.1825054
_diffrn_orient_matrix_UB_23 0.0379107
_diffrn_orient_matrix_UB_31 -0.1050785
_diffrn_orient_matrix_UB_32 0.1509179
_diffrn_orient_matrix_UB_33 0.0262204
_diffrn_radiation_monochromator 'Multilayer optics'
_diffrn_radiation_probe x-ray
_diffrn_radiation_type CuK\a
_diffrn_radiation_wavelength 1.54184
_diffrn_reflns_av_R_equivalents 0.0978
_diffrn_reflns_av_unetI/netI 0.1879
_diffrn_reflns_Laue_measured_fraction_full 1
_diffrn_reflns_Laue_measured_fraction_max 1
_diffrn_reflns_limit_h_max 11
_diffrn_reflns_limit_h_min -11
_diffrn_reflns_limit_k_max 7
_diffrn_reflns_limit_k_min -7
_diffrn_reflns_limit_l_max 22
_diffrn_reflns_limit_l_min -22
_diffrn_reflns_number 12322
_diffrn_reflns_point_group_measured_fraction_full 0.998
_diffrn_reflns_point_group_measured_fraction_max 0.997
_diffrn_reflns_theta_full 67.684
_diffrn_reflns_theta_max 68.985
_diffrn_reflns_theta_min 4.602
_diffrn_source 'micro-focus sealed X-ray tube'
_diffrn_source_current 0.8
_diffrn_source_power 0.04
_diffrn_source_type 'SuperNova (Cu) X-ray Source'
_diffrn_source_voltage 50
_exptl_absorpt_coefficient_mu 1.343
_exptl_absorpt_correction_T_max 0.965
_exptl_absorpt_correction_T_min 0.727
_exptl_absorpt_correction_type analytical
_exptl_absorpt_process_details
;
CrysAlisPro 1.171.39.46 (Rigaku Oxford Diffraction, 2018)
Analytical numeric absorption correction using a multifaceted crystal
			model based on expressions derived by R.C. Clark & J.S. Reid.
(Clark, R. C. & Reid, J. S. (1995). Acta Cryst. A51, 887-897)
Empirical absorption correction using spherical harmonics,
 implemented in SCALE3 ABSPACK scaling algorithm.
;
_exptl_crystal_colour colourless
_exptl_crystal_density_diffrn 1.268
_exptl_crystal_description needle
_exptl_crystal_F_000 456
_exptl_crystal_size_max 0.544
_exptl_crystal_size_mid 0.05
_exptl_crystal_size_min 0.033
_refine_diff_density_max 0.222
_refine_diff_density_min -0.294
_refine_diff_density_rms 0.056
_refine_ls_abs_structure_details
;
 Flack x determined using 2853 quotients [(I+)-(I-)]/[(I+)+(I-)]
 (Parsons, Flack and Wagner, Acta Cryst. B69 (2013) 249-259).
 The Friedel pair coverage of the experiment is almost complete
 (99%). Analysis of the absolute structure using likelihood methods
 (Hooft, Straver & Spek, 2008) was performed using PLATON
 (Spek, 2009). The resulting value was y=-0.14(4)
;
_refine_ls_abs_structure_Flack 0.14(6)
_refine_ls_extinction_method none
_refine_ls_goodness_of_fit_ref 1.006
_refine_ls_hydrogen_treatment constr
_refine_ls_matrix_type full
_refine_ls_number_parameters 295
_refine_ls_number_reflns 4158
_refine_ls_number_restraints 36
_refine_ls_restrained_S_all 1.01
_refine_ls_R_factor_all 0.0942
_refine_ls_R_factor_gt 0.066
_refine_ls_shift/su_max 0
_refine_ls_shift/su_mean 0
_refine_ls_structure_factor_coef Fsqd
_refine_ls_weighting_details 'w=1/[\s^2^(Fo^2^)+(0.0378P)^2^] where P=(Fo^2^+2Fc^2^)/3'
_refine_ls_weighting_scheme calc
_refine_ls_wR_factor_gt 0.1336
_refine_ls_wR_factor_ref 0.1512
_reflns_Friedel_coverage 0.819
_reflns_Friedel_fraction_full 0.995
_reflns_Friedel_fraction_max 0.993
_reflns_number_gt 3071
_reflns_number_total 4158
_reflns_threshold_expression 'I > 2\s(I)'
_cod_data_source_file jo0c00280_si_002.cif
_cod_data_source_block a20190409_xd376crist3
_cod_database_code 4038307

loop_
_symmetry_equiv_pos_as_xyz
'x, y, z'
'-x, y+1/2, -z'

loop_
_atom_site_label
_atom_site_type_symbol
_atom_site_fract_x
_atom_site_fract_y
_atom_site_fract_z
_atom_site_U_iso_or_equiv
_atom_site_adp_type
_atom_site_occupancy
_atom_site_site_symmetry_order
_atom_site_calc_flag
_atom_site_refinement_flags_posn
_atom_site_refinement_flags_adp
_atom_site_refinement_flags_occupancy
_atom_site_disorder_assembly
_atom_site_disorder_group
P1 P -0.75207(19) -0.8867(3) -0.37404(9) 0.0318(4) Uani 1 1 d D . . . .
O1 O -0.5754(5) -0.8133(6) -0.0375(2) 0.0269(10) Uani 1 1 d . . . . .
O2 O -0.6527(6) -0.7281(8) -0.3900(3) 0.0408(13) Uani 1 1 d . . . . .
O3 O -0.9086(5) -0.8148(9) -0.3870(3) 0.0447(14) Uani 1 1 d . . . . .
O4 O -0.7582(5) -1.0889(8) -0.4239(3) 0.0414(13) Uani 1 1 d D U . . .
N1 N -0.7241(5) -0.8987(8) -0.1473(2) 0.0237(11) Uani 1 1 d . . . . .
N2 N -0.4722(5) -0.4885(8) -0.1217(3) 0.0246(12) Uani 1 1 d . . . . .
H2 H -0.437674 -0.500198 -0.074149 0.029 Uiso 1 1 calc R . . . .
C1 C -0.6219(7) -0.7853(9) -0.1041(3) 0.0237(13) Uani 1 1 d . . . . .
C1AA C -0.628(3) -1.120(7) -0.5253(14) 0.058(10) Uani 0.36(5) 1 d D U P A 2
H1AA H -0.704606 -1.199751 -0.553952 0.087 Uiso 0.36(5) 1 calc GR . P A 2
H1AB H -0.539615 -1.165502 -0.538981 0.087 Uiso 0.36(5) 1 calc GR . P A 2
H1AC H -0.641734 -0.971133 -0.536144 0.087 Uiso 0.36(5) 1 calc GR . P A 2
C2 C -0.5783(7) -0.6212(10) -0.1518(3) 0.0249(13) Uani 1 1 d . . . . .
C2AA C -0.625(3) -1.158(6) -0.4425(15) 0.052(11) Uani 0.36(5) 1 d D U P A 2
H2AA H -0.610864 -1.307801 -0.430938 0.062 Uiso 0.36(5) 1 calc R . P A 2
H2AB H -0.547919 -1.078277 -0.413074 0.062 Uiso 0.36(5) 1 calc R . P A 2
C3 C -0.6533(7) -0.6344(10) -0.2191(4) 0.0257(14) Uani 1 1 d . . . . .
H3 H -0.645401 -0.542618 -0.259106 0.031 Uiso 1 1 calc R . . . .
C4 C -0.7520(7) -0.8139(9) -0.2234(3) 0.0241(14) Uani 1 1 d . . . . .
H4 H -0.850256 -0.763127 -0.235296 0.029 Uiso 1 1 calc R . . . .
C5 C -0.7950(6) -1.0764(9) -0.1262(3) 0.0212(13) Uani 1 1 d . . . . .
C6 C -0.9271(7) -1.1231(10) -0.1624(4) 0.0294(14) Uani 1 1 d . . . . .
H6 H -0.971323 -1.032739 -0.200396 0.035 Uiso 1 1 calc R . . . .
C7 C -0.9962(7) -1.2990(10) -0.1443(4) 0.0308(15) Uani 1 1 d . . . . .
H7 H -1.086938 -1.328429 -0.17024 0.037 Uiso 1 1 calc R . . . .
C8 C -0.9342(7) -1.4342(10) -0.0884(4) 0.0273(14) Uani 1 1 d . . . . .
C9 C -0.8029(6) -1.3835(10) -0.0523(3) 0.0269(13) Uani 1 1 d . . . . .
H9 H -0.759787 -1.471557 -0.0133 0.032 Uiso 1 1 calc R . . . .
C10 C -0.7312(7) -1.2100(9) -0.0704(4) 0.0247(13) Uani 1 1 d . . . . .
H10 H -0.639638 -1.182101 -0.04523 0.03 Uiso 1 1 calc R . . . .
C11 C -1.0126(9) -1.6217(12) -0.0669(5) 0.0452(19) Uani 1 1 d . . . . .
H11A H -1.000394 -1.738918 -0.099788 0.068 Uiso 1 1 calc GR . . . .
H11B H -1.111813 -1.587713 -0.07181 0.068 Uiso 1 1 calc GR . . . .
H11C H -0.976644 -1.660231 -0.015322 0.068 Uiso 1 1 calc GR . . . .
C12 C -0.4168(6) -0.3354(9) -0.1637(3) 0.0224(13) Uani 1 1 d . . . . .
C13 C -0.3797(7) -0.1409(10) -0.1318(3) 0.0256(14) Uani 1 1 d . . . . .
H13 H -0.395105 -0.111972 -0.0827 0.031 Uiso 1 1 calc R . . . .
C14 C -0.3204(7) 0.0105(11) -0.1712(4) 0.0292(15) Uani 1 1 d . . . . .
H14 H -0.295119 0.141254 -0.148329 0.035 Uiso 1 1 calc R . . . .
C15 C -0.2969(7) -0.0251(10) -0.2438(4) 0.0285(15) Uani 1 1 d . . . . .
C16 C -0.3361(7) -0.2198(11) -0.2746(4) 0.0292(15) Uani 1 1 d . . . . .
H16 H -0.321782 -0.248482 -0.323935 0.035 Uiso 1 1 calc R . . . .
C17 C -0.3951(7) -0.3729(11) -0.2362(3) 0.0275(13) Uani 1 1 d . . . . .
H17 H -0.420667 -0.503361 -0.259181 0.033 Uiso 1 1 calc R . . . .
C18 C -0.2352(8) 0.1391(12) -0.2870(4) 0.0414(18) Uani 1 1 d . . . . .
H18A H -0.168733 0.074393 -0.314923 0.062 Uiso 1 1 calc GR . . . .
H18B H -0.187161 0.243287 -0.25263 0.062 Uiso 1 1 calc GR . . . .
H18C H -0.309459 0.206999 -0.321679 0.062 Uiso 1 1 calc GR . . . .
C19 C -0.7247(7) -0.9819(10) -0.2799(3) 0.0274(14) Uani 1 1 d . . . . .
H19A H -0.787255 -1.102063 -0.276588 0.033 Uiso 1 1 calc R . . . .
H19B H -0.627649 -1.031851 -0.266655 0.033 Uiso 1 1 calc R . . . .
C20 C -0.9531(10) -0.6244(17) -0.4278(5) 0.066(3) Uani 1 1 d . . . . .
H20A H -1.030179 -0.655876 -0.468896 0.079 Uiso 1 1 calc R . . . .
H20B H -0.874847 -0.565245 -0.449359 0.079 Uiso 1 1 calc R . . . .
C21 C -1.0006(11) -0.4707(15) -0.3757(6) 0.066(3) Uani 1 1 d . . . . .
H21A H -1.035094 -0.344802 -0.403255 0.098 Uiso 1 1 calc GR . . . .
H21B H -0.922348 -0.433974 -0.336763 0.098 Uiso 1 1 calc GR . . . .
H21C H -1.075348 -0.532413 -0.352911 0.098 Uiso 1 1 calc GR . . . .
C22 C -0.6330(16) -1.197(3) -0.4346(9) 0.047(5) Uani 0.64(5) 1 d D U P A 1
H22A H -0.625296 -1.330153 -0.406789 0.056 Uiso 0.64(5) 1 calc R . P A 1
H22B H -0.550575 -1.110494 -0.415482 0.056 Uiso 0.64(5) 1 calc R . P A 1
C23 C -0.638(2) -1.239(5) -0.5170(9) 0.074(7) Uani 0.64(5) 1 d D U P A 1
H23A H -0.657073 -1.108633 -0.544868 0.11 Uiso 0.64(5) 1 calc GR . P A 1
H23B H -0.712212 -1.339997 -0.534035 0.11 Uiso 0.64(5) 1 calc GR . P A 1
H23C H -0.548606 -1.295979 -0.525197 0.11 Uiso 0.64(5) 1 calc GR . P A 1

loop_
_atom_site_aniso_label
_atom_site_aniso_U_11
_atom_site_aniso_U_22
_atom_site_aniso_U_33
_atom_site_aniso_U_23
_atom_site_aniso_U_13
_atom_site_aniso_U_12
P1 0.0324(10) 0.0419(9) 0.0208(7) -0.0020(8) 0.0032(7) -0.0044(9)
O1 0.031(3) 0.030(2) 0.018(2) 0.0013(17) -0.0034(18) -0.0010(18)
O2 0.045(3) 0.050(3) 0.030(3) 0.001(2) 0.013(2) -0.006(3)
O3 0.033(3) 0.068(4) 0.032(3) 0.003(3) 0.000(2) 0.008(3)
O4 0.041(2) 0.050(2) 0.034(2) -0.0076(18) 0.0068(18) -0.0033(19)
N1 0.025(3) 0.027(3) 0.017(2) 0.003(2) -0.003(2) -0.003(2)
N2 0.028(3) 0.027(3) 0.018(3) -0.002(2) 0.000(2) -0.008(2)
C1 0.026(3) 0.024(3) 0.021(3) -0.004(2) 0.004(3) 0.000(3)
C1AA 0.059(11) 0.062(12) 0.054(11) -0.003(5) 0.013(6) -0.001(5)
C2 0.029(4) 0.023(3) 0.022(3) -0.001(3) 0.005(3) 0.000(3)
C2AA 0.052(12) 0.052(12) 0.051(12) -0.001(3) 0.009(3) 0.000(3)
C3 0.026(4) 0.024(3) 0.026(3) -0.001(3) 0.001(3) -0.006(3)
C4 0.026(3) 0.028(3) 0.016(3) 0.003(2) -0.004(3) -0.002(3)
C5 0.021(3) 0.022(3) 0.021(3) -0.001(2) 0.006(3) -0.004(2)
C6 0.027(4) 0.030(3) 0.029(3) 0.002(3) -0.001(3) -0.002(3)
C7 0.028(4) 0.032(3) 0.032(3) 0.005(3) 0.002(3) -0.005(3)
C8 0.029(4) 0.027(3) 0.027(3) -0.001(3) 0.008(3) 0.001(3)
C9 0.032(3) 0.023(3) 0.024(3) 0.003(3) 0.001(2) 0.006(3)
C10 0.025(3) 0.024(3) 0.024(3) 0.000(2) -0.002(3) 0.002(3)
C11 0.050(5) 0.033(4) 0.052(5) 0.006(4) 0.009(4) -0.006(4)
C12 0.016(3) 0.029(3) 0.023(3) 0.000(2) 0.002(2) -0.002(2)
C13 0.026(3) 0.030(3) 0.020(3) -0.002(3) 0.001(3) -0.002(3)
C14 0.028(4) 0.030(3) 0.030(3) -0.005(3) 0.005(3) 0.000(3)
C15 0.026(4) 0.030(3) 0.029(3) 0.007(3) 0.006(3) 0.001(3)
C16 0.028(4) 0.041(4) 0.019(3) -0.001(3) 0.005(3) 0.000(3)
C17 0.030(3) 0.032(3) 0.021(3) -0.005(3) 0.006(2) -0.004(3)
C18 0.044(4) 0.038(4) 0.044(4) 0.013(4) 0.013(3) 0.000(4)
C19 0.035(4) 0.028(3) 0.019(3) -0.003(3) 0.002(3) -0.006(3)
C20 0.058(6) 0.104(8) 0.035(4) 0.025(5) 0.006(4) 0.029(6)
C21 0.067(7) 0.057(5) 0.073(7) 0.007(5) 0.014(6) -0.005(5)
C22 0.047(6) 0.046(6) 0.047(6) -0.003(3) 0.008(3) 0.000(3)
C23 0.076(8) 0.078(9) 0.069(8) -0.008(5) 0.017(5) 0.006(5)

loop_
_atom_type_symbol
_atom_type_description
_atom_type_scat_dispersion_real
_atom_type_scat_dispersion_imag
_atom_type_scat_source
C C 0.0181 0.0091 'International Tables Vol C Tables 4.2.6.8 and 6.1.1.4'
H H 0 0 'International Tables Vol C Tables 4.2.6.8 and 6.1.1.4'
N N 0.0311 0.018 'International Tables Vol C Tables 4.2.6.8 and 6.1.1.4'
O O 0.0492 0.0322 'International Tables Vol C Tables 4.2.6.8 and 6.1.1.4'
P P 0.2955 0.4335 'International Tables Vol C Tables 4.2.6.8 and 6.1.1.4'

loop_
_exptl_crystal_face_index_h
_exptl_crystal_face_index_k
_exptl_crystal_face_index_l
_exptl_crystal_face_perp_dist
-1 -4 -1 0.2601
0 0 1 0.0088
-1 0 -11 0.0203
6 1 -6 0.0164
-6 -1 6 0.0164
-1 2 1 0.2432

loop_
_geom_angle_atom_site_label_1
_geom_angle_atom_site_label_2
_geom_angle_atom_site_label_3
_geom_angle
_geom_angle_site_symmetry_1
_geom_angle_site_symmetry_3
_geom_angle_publ_flag
O2 P1 O3 115.0(3) . . ?
O2 P1 O4 114.7(3) . . ?
O2 P1 C19 115.2(3) . . ?
O3 P1 O4 102.2(3) . . ?
O3 P1 C19 103.2(3) . . ?
O4 P1 C19 104.9(3) . . ?
C20 O3 P1 121.4(6) . . ?
C2AA O4 P1 115.6(16) . . ?
C22 O4 P1 121.3(9) . . ?
C1 N1 C4 110.4(5) . . ?
C1 N1 C5 127.5(5) . . ?
C5 N1 C4 122.0(5) . . ?
C2 N2 H2 118.5 . . ?
C2 N2 C12 123.0(5) . . ?
C12 N2 H2 118.5 . . ?
O1 C1 N1 126.9(6) . . ?
O1 C1 C2 126.1(6) . . ?
N1 C1 C2 107.0(5) . . ?
H1AA C1AA H1AB 109.5 . . ?
H1AA C1AA H1AC 109.5 . . ?
H1AB C1AA H1AC 109.5 . . ?
C2AA C1AA H1AA 109.5 . . ?
C2AA C1AA H1AB 109.5 . . ?
C2AA C1AA H1AC 109.5 . . ?
N2 C2 C1 118.5(5) . . ?
C3 C2 N2 132.0(6) . . ?
C3 C2 C1 109.5(6) . . ?
O4 C2AA C1AA 108(2) . . ?
O4 C2AA H2AA 110.1 . . ?
O4 C2AA H2AB 110.1 . . ?
C1AA C2AA H2AA 110.1 . . ?
C1AA C2AA H2AB 110.1 . . ?
H2AA C2AA H2AB 108.4 . . ?
C2 C3 H3 124.8 . . ?
C2 C3 C4 110.4(6) . . ?
C4 C3 H3 124.8 . . ?
N1 C4 C3 102.6(5) . . ?
N1 C4 H4 110.2 . . ?
N1 C4 C19 110.2(5) . . ?
C3 C4 H4 110.2 . . ?
C3 C4 C19 113.0(5) . . ?
C19 C4 H4 110.2 . . ?
C6 C5 N1 120.2(5) . . ?
C6 C5 C10 119.0(6) . . ?
C10 C5 N1 120.8(5) . . ?
C5 C6 H6 119.4 . . ?
C5 C6 C7 121.1(6) . . ?
C7 C6 H6 119.4 . . ?
C6 C7 H7 119.6 . . ?
C6 C7 C8 120.8(6) . . ?
C8 C7 H7 119.6 . . ?
C7 C8 C11 120.5(6) . . ?
C9 C8 C7 117.2(6) . . ?
C9 C8 C11 122.3(6) . . ?
C8 C9 H9 118.6 . . ?
C8 C9 C10 122.9(6) . . ?
C10 C9 H9 118.6 . . ?
C5 C10 H10 120.5 . . ?
C9 C10 C5 119.1(6) . . ?
C9 C10 H10 120.5 . . ?
C8 C11 H11A 109.5 . . ?
C8 C11 H11B 109.5 . . ?
C8 C11 H11C 109.5 . . ?
H11A C11 H11B 109.5 . . ?
H11A C11 H11C 109.5 . . ?
H11B C11 H11C 109.5 . . ?
C13 C12 N2 119.5(5) . . ?
C17 C12 N2 121.9(6) . . ?
C17 C12 C13 118.6(6) . . ?
C12 C13 H13 119.7 . . ?
C14 C13 C12 120.6(6) . . ?
C14 C13 H13 119.7 . . ?
C13 C14 H14 119.2 . . ?
C13 C14 C15 121.5(6) . . ?
C15 C14 H14 119.2 . . ?
C14 C15 C18 121.7(6) . . ?
C16 C15 C14 116.8(6) . . ?
C16 C15 C18 121.5(7) . . ?
C15 C16 H16 118.7 . . ?
C17 C16 C15 122.6(6) . . ?
C17 C16 H16 118.7 . . ?
C12 C17 H17 120 . . ?
C16 C17 C12 120.0(6) . . ?
C16 C17 H17 120 . . ?
C15 C18 H18A 109.5 . . ?
C15 C18 H18B 109.5 . . ?
C15 C18 H18C 109.5 . . ?
H18A C18 H18B 109.5 . . ?
H18A C18 H18C 109.5 . . ?
H18B C18 H18C 109.5 . . ?
P1 C19 H19A 109 . . ?
P1 C19 H19B 109 . . ?
C4 C19 P1 112.7(4) . . ?
C4 C19 H19A 109 . . ?
C4 C19 H19B 109 . . ?
H19A C19 H19B 107.8 . . ?
O3 C20 H20A 109.9 . . ?
O3 C20 H20B 109.9 . . ?
O3 C20 C21 109.0(7) . . ?
H20A C20 H20B 108.3 . . ?
C21 C20 H20A 109.9 . . ?
C21 C20 H20B 109.9 . . ?
C20 C21 H21A 109.5 . . ?
C20 C21 H21B 109.5 . . ?
C20 C21 H21C 109.5 . . ?
H21A C21 H21B 109.5 . . ?
H21A C21 H21C 109.5 . . ?
H21B C21 H21C 109.5 . . ?
O4 C22 H22A 109.8 . . ?
O4 C22 H22B 109.8 . . ?
O4 C22 C23 109.2(12) . . ?
H22A C22 H22B 108.3 . . ?
C23 C22 H22A 109.8 . . ?
C23 C22 H22B 109.8 . . ?
C22 C23 H23A 109.5 . . ?
C22 C23 H23B 109.5 . . ?
C22 C23 H23C 109.5 . . ?
H23A C23 H23B 109.5 . . ?
H23A C23 H23C 109.5 . . ?
H23B C23 H23C 109.5 . . ?

loop_
_geom_bond_atom_site_label_1
_geom_bond_atom_site_label_2
_geom_bond_distance
_geom_bond_site_symmetry_2
_geom_bond_publ_flag
P1 O2 1.466(5) . ?
P1 O3 1.573(5) . ?
P1 O4 1.578(5) . ?
P1 C19 1.799(6) . ?
O1 C1 1.236(7) . ?
O3 C20 1.457(10) . ?
O4 C2AA 1.46(2) . ?
O4 C22 1.443(11) . ?
N1 C1 1.371(8) . ?
N1 C4 1.471(7) . ?
N1 C5 1.418(8) . ?
N2 H2 0.88 . ?
N2 C2 1.380(8) . ?
N2 C12 1.405(8) . ?
C1 C2 1.471(9) . ?
C1AA H1AA 0.98 . ?
C1AA H1AB 0.98 . ?
C1AA H1AC 0.98 . ?
C1AA C2AA 1.524(14) . ?
C2 C3 1.323(9) . ?
C2AA H2AA 0.99 . ?
C2AA H2AB 0.99 . ?
C3 H3 0.95 . ?
C3 C4 1.493(8) . ?
C4 H4 1 . ?
C4 C19 1.544(8) . ?
C5 C6 1.378(9) . ?
C5 C10 1.394(8) . ?
C6 H6 0.95 . ?
C6 C7 1.380(9) . ?
C7 H7 0.95 . ?
C7 C8 1.396(9) . ?
C8 C9 1.377(9) . ?
C8 C11 1.510(9) . ?
C9 H9 0.95 . ?
C9 C10 1.382(9) . ?
C10 H10 0.95 . ?
C11 H11A 0.98 . ?
C11 H11B 0.98 . ?
C11 H11C 0.98 . ?
C12 C13 1.397(8) . ?
C12 C17 1.394(8) . ?
C13 H13 0.95 . ?
C13 C14 1.389(9) . ?
C14 H14 0.95 . ?
C14 C15 1.399(9) . ?
C15 C16 1.396(9) . ?
C15 C18 1.498(9) . ?
C16 H16 0.95 . ?
C16 C17 1.385(9) . ?
C17 H17 0.95 . ?
C18 H18A 0.98 . ?
C18 H18B 0.98 . ?
C18 H18C 0.98 . ?
C19 H19A 0.99 . ?
C19 H19B 0.99 . ?
C20 H20A 0.99 . ?
C20 H20B 0.99 . ?
C20 C21 1.493(13) . ?
C21 H21A 0.98 . ?
C21 H21B 0.98 . ?
C21 H21C 0.98 . ?
C22 H22A 0.99 . ?
C22 H22B 0.99 . ?
C22 C23 1.519(12) . ?
C23 H23A 0.98 . ?
C23 H23B 0.98 . ?
C23 H23C 0.98 . ?

loop_
_geom_torsion_atom_site_label_1
_geom_torsion_atom_site_label_2
_geom_torsion_atom_site_label_3
_geom_torsion_atom_site_label_4
_geom_torsion
_geom_torsion_site_symmetry_1
_geom_torsion_site_symmetry_2
_geom_torsion_site_symmetry_3
_geom_torsion_site_symmetry_4
_geom_torsion_publ_flag
P1 O3 C20 C21 -113.6(8) . . . . ?
P1 O4 C2AA C1AA -110(2) . . . . ?
P1 O4 C22 C23 -131.8(14) . . . . ?
O1 C1 C2 N2 2.5(10) . . . . ?
O1 C1 C2 C3 -178.1(6) . . . . ?
O2 P1 O3 C20 13.6(7) . . . . ?
O2 P1 O4 C2AA 36.7(15) . . . . ?
O2 P1 O4 C22 48.8(11) . . . . ?
O2 P1 C19 C4 67.2(6) . . . . ?
O3 P1 O4 C2AA 161.8(15) . . . . ?
O3 P1 O4 C22 173.9(11) . . . . ?
O3 P1 C19 C4 -59.0(5) . . . . ?
O4 P1 O3 C20 -111.3(6) . . . . ?
O4 P1 C19 C4 -165.7(5) . . . . ?
N1 C1 C2 N2 -178.0(5) . . . . ?
N1 C1 C2 C3 1.4(7) . . . . ?
N1 C4 C19 P1 -178.3(4) . . . . ?
N1 C5 C6 C7 177.9(6) . . . . ?
N1 C5 C10 C9 -178.9(6) . . . . ?
N2 C2 C3 C4 177.6(7) . . . . ?
N2 C12 C13 C14 177.8(6) . . . . ?
N2 C12 C17 C16 -177.9(6) . . . . ?
C1 N1 C4 C3 -0.3(7) . . . . ?
C1 N1 C4 C19 120.3(6) . . . . ?
C1 N1 C5 C6 153.8(6) . . . . ?
C1 N1 C5 C10 -28.2(9) . . . . ?
C1 C2 C3 C4 -1.7(8) . . . . ?
C2 N2 C12 C13 141.6(6) . . . . ?
C2 N2 C12 C17 -39.6(9) . . . . ?
C2 C3 C4 N1 1.2(7) . . . . ?
C2 C3 C4 C19 -117.5(6) . . . . ?
C3 C4 C19 P1 -64.1(6) . . . . ?
C4 N1 C1 O1 178.9(6) . . . . ?
C4 N1 C1 C2 -0.6(7) . . . . ?
C4 N1 C5 C6 -27.6(9) . . . . ?
C4 N1 C5 C10 150.3(6) . . . . ?
C5 N1 C1 O1 -2.4(11) . . . . ?
C5 N1 C1 C2 178.1(6) . . . . ?
C5 N1 C4 C3 -179.1(5) . . . . ?
C5 N1 C4 C19 -58.4(8) . . . . ?
C5 C6 C7 C8 0.4(11) . . . . ?
C6 C5 C10 C9 -1.0(9) . . . . ?
C6 C7 C8 C9 0.4(10) . . . . ?
C6 C7 C8 C11 177.6(7) . . . . ?
C7 C8 C9 C10 -1.5(10) . . . . ?
C8 C9 C10 C5 1.8(10) . . . . ?
C10 C5 C6 C7 -0.1(10) . . . . ?
C11 C8 C9 C10 -178.6(7) . . . . ?
C12 N2 C2 C1 175.9(6) . . . . ?
C12 N2 C2 C3 -3.4(11) . . . . ?
C12 C13 C14 C15 0.6(10) . . . . ?
C13 C12 C17 C16 0.8(9) . . . . ?
C13 C14 C15 C16 0.0(10) . . . . ?
C13 C14 C15 C18 178.9(6) . . . . ?
C14 C15 C16 C17 -0.2(10) . . . . ?
C15 C16 C17 C12 -0.2(10) . . . . ?
C17 C12 C13 C14 -1.0(10) . . . . ?
C18 C15 C16 C17 -179.1(6) . . . . ?
C19 P1 O3 C20 139.9(6) . . . . ?
C19 P1 O4 C2AA -90.8(15) . . . . ?
C19 P1 O4 C22 -78.7(11) . . . . ?
